data_7024922
loop_
_publ_author_name
'Zhang, Suyun'
'Zhen, Lina'
'Xu, Bin'
'Inglis, Ross'
'Li, Kai'
'Chen, Wenqian'
'Zhang, Yong'
'Konidaris, Konstantis F.'
'Perlepes, Spyros P.'
'Brechin, Euan K.'
'Li, Yahong'

_publ_section_title
;
 Wheel-like Mn(II)6 and Ni(II)6 complexes from the use of
 2-pyridinealdoxime and carboxylates.
;
_journal_issue 15
_journal_name_full 'Dalton transactions (Cambridge, England : 2003)'
_journal_page_first 3563
_journal_page_last 3571
_journal_paper_doi 10.1039/b922672a
_journal_volume 39
_journal_year 2010
_chemical_formula_sum 'C82 H54 Cl6 N12 Ni6 O20'
_chemical_formula_weight 2092.33
_chemical_name_systematic
;
?
;
_space_group_IT_number 15
_symmetry_space_group_name_Hall '-C 2yc'
_symmetry_space_group_name_H-M 'C 1 2/c 1'
_atom_sites_solution_hydrogens geom
_atom_sites_solution_primary direct
_atom_sites_solution_secondary difmap
_audit_creation_method SHELXL-97
_cell_angle_alpha 90.00
_cell_angle_beta 112.460(13)
_cell_angle_gamma 90.00
_cell_formula_units_Z 4
_cell_length_a 30.278(18)
_cell_length_b 11.302(5)
_cell_length_c 27.664(16)
_cell_measurement_temperature 223(2)
_cell_volume 8749(8)
_computing_structure_refinement 'SHELXL-97 (Sheldrick, 1997)'
_computing_structure_solution 'SHELXS-97 (Sheldrick, 1990)'
_diffrn_ambient_temperature 223(2)
_diffrn_measured_fraction_theta_full 0.986
_diffrn_measured_fraction_theta_max 0.986
_diffrn_radiation_monochromator graphite
_diffrn_radiation_source 'fine-focus sealed tube'
_diffrn_radiation_type MoK\a
_diffrn_radiation_wavelength 0.71075
_diffrn_reflns_av_R_equivalents 0.0727
_diffrn_reflns_av_sigmaI/netI 0.0874
_diffrn_reflns_limit_h_max 36
_diffrn_reflns_limit_h_min -35
_diffrn_reflns_limit_k_max 12
_diffrn_reflns_limit_k_min -13
_diffrn_reflns_limit_l_max 33
_diffrn_reflns_limit_l_min -23
_diffrn_reflns_number 20900
_diffrn_reflns_theta_full 25.50
_diffrn_reflns_theta_max 25.50
_diffrn_reflns_theta_min 3.12
_exptl_absorpt_coefficient_mu 1.525
_exptl_absorpt_correction_T_max 0.8625
_exptl_absorpt_correction_T_min 0.5806
_exptl_absorpt_correction_type multi-scan
_exptl_crystal_density_diffrn 1.589
_exptl_crystal_density_method 'not measured'
_exptl_crystal_F_000 4240
_exptl_crystal_size_max 0.40
_exptl_crystal_size_mid 0.17
_exptl_crystal_size_min 0.10
_refine_diff_density_max 0.586
_refine_diff_density_min -0.677
_refine_diff_density_rms 0.104
_refine_ls_extinction_method none
_refine_ls_goodness_of_fit_ref 1.144
_refine_ls_hydrogen_treatment constr
_refine_ls_matrix_type full
_refine_ls_number_parameters 572
_refine_ls_number_reflns 8052
_refine_ls_number_restraints 2
_refine_ls_restrained_S_all 1.144
_refine_ls_R_factor_all 0.1185
_refine_ls_R_factor_gt 0.0881
_refine_ls_shift/su_max 0.002
_refine_ls_shift/su_mean 0.000
_refine_ls_structure_factor_coef Fsqd
_refine_ls_weighting_details 'calc w=1/[\s^2^(Fo^2^)+(0.0783P)^2^+29.3775P] where P=(Fo^2^+2Fc^2^)/3'
_refine_ls_weighting_scheme calc
_refine_ls_wR_factor_gt 0.1956
_refine_ls_wR_factor_ref 0.2142
_reflns_number_gt 6016
_reflns_number_total 8052
_reflns_threshold_expression >2sigma(I)
_cod_data_source_file b922672a.txt
_cod_data_source_block 3
_cod_original_cell_volume 8748(8)
_cod_original_sg_symbol_H-M 'C 2/c'
_cod_database_code 7024922

loop_
_symmetry_equiv_pos_as_xyz
'x, y, z'
'-x, y, -z+1/2'
'x+1/2, y+1/2, z'
'-x+1/2, y+1/2, -z+1/2'
'-x, -y, -z'
'x, -y, z-1/2'
'-x+1/2, -y+1/2, -z'
'x+1/2, -y+1/2, z-1/2'

loop_
_atom_site_label
_atom_site_type_symbol
_atom_site_fract_x
_atom_site_fract_y
_atom_site_fract_z
_atom_site_U_iso_or_equiv
_atom_site_adp_type
_atom_site_occupancy
_atom_site_symmetry_multiplicity
_atom_site_calc_flag
_atom_site_refinement_flags
_atom_site_disorder_assembly
_atom_site_disorder_group
Ni1 Ni 0.56674(3) 0.29942(9) 0.54584(3) 0.0406(3) Uani 1 1 d . . .
Ni2 Ni 0.59987(3) 0.57173(9) 0.52060(3) 0.0400(3) Uani 1 1 d . . .
Ni3 Ni 0.50907(3) 0.58282(9) 0.40370(3) 0.0406(3) Uani 1 1 d . . .
Cl1 Cl 0.62852(13) -0.0886(3) 0.83776(10) 0.1114(12) Uani 1 1 d . . .
Cl2 Cl 0.85373(8) 0.1483(3) 0.58114(13) 0.0972(10) Uani 1 1 d . . .
Cl3 Cl 0.74140(9) 0.8665(3) 0.32829(12) 0.0916(9) Uani 1 1 d . . .
O1 O 0.46280(16) 0.3352(4) 0.52509(18) 0.0410(11) Uani 1 1 d . . .
O2 O 0.55688(16) 0.4374(4) 0.58672(18) 0.0417(11) Uani 1 1 d . . .
O3 O 0.56921(16) 0.4153(4) 0.48607(18) 0.0399(11) Uani 1 1 d . . .
O4 O 0.57558(17) 0.1957(5) 0.61023(19) 0.0472(12) Uani 1 1 d . . .
O5 O 0.52068(17) 0.2731(5) 0.63828(19) 0.0493(13) Uani 1 1 d . . .
O6 O 0.63931(17) 0.3037(5) 0.5744(2) 0.0515(13) Uani 1 1 d . . .
O7 O 0.66208(16) 0.4777(5) 0.55260(19) 0.0453(12) Uani 1 1 d . . .
O8 O 0.62732(16) 0.6320(5) 0.4690(2) 0.0495(13) Uani 1 1 d . . .
O9 O 0.56854(16) 0.6248(5) 0.38833(19) 0.0486(13) Uani 1 1 d . . .
N1 N 0.5632(2) 0.1513(6) 0.5001(2) 0.0465(15) Uani 1 1 d . . .
N2 N 0.49491(19) 0.2720(5) 0.5130(2) 0.0386(14) Uani 1 1 d . . .
N3 N 0.63227(19) 0.7111(5) 0.5702(2) 0.0434(14) Uani 1 1 d . . .
N4 N 0.58059(18) 0.5370(5) 0.5824(2) 0.0389(14) Uani 1 1 d . . .
N5 N 0.48585(19) 0.4746(6) 0.3382(2) 0.0420(14) Uani 1 1 d . . .
N6 N 0.53820(18) 0.4284(5) 0.4360(2) 0.0380(13) Uani 1 1 d . . .
C1 C 0.5991(3) 0.0916(7) 0.4930(3) 0.0505(19) Uani 1 1 d . . .
H1 H 0.6309 0.1123 0.5133 0.061 Uiso 1 1 calc R . .
C2 C 0.5906(3) 0.0017(7) 0.4570(3) 0.055(2) Uani 1 1 d . . .
H2 H 0.6163 -0.0370 0.4526 0.067 Uiso 1 1 calc R . .
C3 C 0.5447(3) -0.0314(8) 0.4277(3) 0.058(2) Uani 1 1 d . . .
H3 H 0.5384 -0.0929 0.4031 0.069 Uiso 1 1 calc R . .
C4 C 0.5074(3) 0.0278(7) 0.4349(3) 0.0513(19) Uani 1 1 d . . .
H4 H 0.4755 0.0062 0.4156 0.062 Uiso 1 1 calc R . .
C5 C 0.5180(2) 0.1198(7) 0.4713(3) 0.0416(16) Uani 1 1 d . . .
C6 C 0.4803(2) 0.1864(7) 0.4796(3) 0.0453(18) Uani 1 1 d . . .
H6 H 0.4478 0.1685 0.4619 0.054 Uiso 1 1 calc R . .
C7 C 0.6592(3) 0.7972(7) 0.5636(3) 0.0480(18) Uani 1 1 d . . .
H7 H 0.6630 0.8021 0.5314 0.058 Uiso 1 1 calc R . .
C8 C 0.6819(3) 0.8796(8) 0.6015(4) 0.067(2) Uani 1 1 d . . .
H8 H 0.7011 0.9386 0.5954 0.080 Uiso 1 1 calc R . .
C9 C 0.6763(3) 0.8747(9) 0.6484(4) 0.075(3) Uani 1 1 d . . .
H9 H 0.6914 0.9304 0.6748 0.090 Uiso 1 1 calc R . .
C10 C 0.6481(3) 0.7868(8) 0.6560(4) 0.065(2) Uani 1 1 d . . .
H10 H 0.6435 0.7821 0.6877 0.078 Uiso 1 1 calc R . .
C11 C 0.6263(2) 0.7044(7) 0.6159(3) 0.0460(18) Uani 1 1 d . . .
C12 C 0.5978(3) 0.6063(7) 0.6218(3) 0.0473(18) Uani 1 1 d . . .
H12 H 0.5923 0.5944 0.6526 0.057 Uiso 1 1 calc R . .
C13 C 0.4563(3) 0.5015(9) 0.2890(3) 0.059(2) Uani 1 1 d . . .
H13 H 0.4476 0.5810 0.2807 0.070 Uiso 1 1 calc R . .
C14 C 0.4382(3) 0.4165(9) 0.2502(3) 0.065(2) Uani 1 1 d . . .
H14 H 0.4182 0.4382 0.2160 0.078 Uiso 1 1 calc R . .
C15 C 0.4503(4) 0.2991(10) 0.2628(4) 0.078(3) Uani 1 1 d . . .
H15 H 0.4376 0.2394 0.2376 0.093 Uiso 1 1 calc R . .
C16 C 0.4811(3) 0.2711(8) 0.3128(3) 0.061(2) Uani 1 1 d . . .
H16 H 0.4905 0.1922 0.3217 0.073 Uiso 1 1 calc R . .
C17 C 0.4983(3) 0.3602(7) 0.3498(3) 0.0450(18) Uani 1 1 d . . .
C18 C 0.5314(3) 0.3385(7) 0.4041(3) 0.0433(17) Uani 1 1 d . . .
H18 H 0.5466 0.2651 0.4150 0.052 Uiso 1 1 calc R . .
C19 C 0.5552(3) 0.2041(7) 0.6419(3) 0.0456(18) Uani 1 1 d . . .
C20 C 0.5722(3) 0.1271(7) 0.6903(3) 0.0503(19) Uani 1 1 d . . .
C21 C 0.5484(3) 0.1259(8) 0.7242(3) 0.064(2) Uani 1 1 d . . .
H21 H 0.5204 0.1706 0.7164 0.076 Uiso 1 1 calc R . .
C22 C 0.5659(4) 0.0587(10) 0.7697(4) 0.077(3) Uani 1 1 d . . .
H22 H 0.5497 0.0575 0.7928 0.093 Uiso 1 1 calc R . .
C23 C 0.6068(4) -0.0057(9) 0.7805(3) 0.073(3) Uani 1 1 d . . .
C24 C 0.6296(4) -0.0091(8) 0.7474(3) 0.072(3) Uani 1 1 d . . .
H24 H 0.6569 -0.0566 0.7552 0.086 Uiso 1 1 calc R . .
C25 C 0.6130(3) 0.0570(8) 0.7016(3) 0.063(2) Uani 1 1 d . . .
H25 H 0.6290 0.0546 0.6785 0.075 Uiso 1 1 calc R . .
C26 C 0.6685(2) 0.3715(8) 0.5656(3) 0.0472(19) Uani 1 1 d . . .
C27 C 0.7160(2) 0.3167(7) 0.5719(3) 0.0464(19) Uani 1 1 d . . .
C28 C 0.7292(3) 0.2082(8) 0.5956(4) 0.069(3) Uani 1 1 d . . .
H28 H 0.7096 0.1690 0.6098 0.082 Uiso 1 1 calc R . .
C29 C 0.7725(3) 0.1560(9) 0.5985(4) 0.078(3) Uani 1 1 d . . .
H29 H 0.7816 0.0816 0.6143 0.094 Uiso 1 1 calc R . .
C30 C 0.8011(3) 0.2133(9) 0.5783(4) 0.068(3) Uani 1 1 d . . .
C31 C 0.7882(3) 0.3217(9) 0.5549(3) 0.059(2) Uani 1 1 d . . .
H31 H 0.8081 0.3608 0.5410 0.070 Uiso 1 1 calc R . .
C32 C 0.7449(2) 0.3745(8) 0.5516(3) 0.0502(19) Uani 1 1 d . . .
H32 H 0.7358 0.4488 0.5356 0.060 Uiso 1 1 calc R . .
C33 C 0.6102(3) 0.6457(7) 0.4200(3) 0.0462(18) Uani 1 1 d . . .
C34 C 0.6445(3) 0.6968(7) 0.3971(3) 0.0439(17) Uani 1 1 d . . .
C35 C 0.6884(2) 0.7408(8) 0.4289(3) 0.057(2) Uani 1 1 d . . .
H35 H 0.6980 0.7344 0.4654 0.068 Uiso 1 1 calc R . .
C36 C 0.7187(3) 0.7944(8) 0.4085(3) 0.056(2) Uani 1 1 d . . .
H36 H 0.7479 0.8275 0.4305 0.067 Uiso 1 1 calc R . .
C37 C 0.7045(3) 0.7973(8) 0.3556(4) 0.059(2) Uani 1 1 d . . .
C38 C 0.6612(3) 0.7509(9) 0.3219(3) 0.066(2) Uani 1 1 d . . .
H38 H 0.6525 0.7532 0.2855 0.079 Uiso 1 1 calc R . .
C39 C 0.6309(3) 0.7008(8) 0.3436(3) 0.058(2) Uani 1 1 d . . .
H39 H 0.6011 0.6697 0.3217 0.069 Uiso 1 1 calc R . .
C40 C 0.1936(5) 0.0914(15) 0.2037(6) 0.134(6) Uani 1 1 d D . .
C41 C 0.2019(7) 0.0120(19) 0.2509(6) 0.170(7) Uani 1 1 d . A .
O10 O 0.1482(5) 0.1439(16) 0.1946(5) 0.125(6) Uani 0.688(16) 1 d PD A 1
O10' O 0.1789(13) 0.213(2) 0.1881(11) 0.125(6) Uani 0.312(16) 1 d PD A 2

loop_
_atom_site_aniso_label
_atom_site_aniso_U_11
_atom_site_aniso_U_22
_atom_site_aniso_U_33
_atom_site_aniso_U_23
_atom_site_aniso_U_13
_atom_site_aniso_U_12
Ni1 0.0255(4) 0.0568(6) 0.0382(5) 0.0033(4) 0.0108(4) 0.0081(4)
Ni2 0.0270(4) 0.0563(6) 0.0359(5) 0.0029(4) 0.0112(4) 0.0075(4)
Ni3 0.0285(5) 0.0574(6) 0.0358(5) 0.0044(4) 0.0124(4) 0.0082(4)
Cl1 0.154(3) 0.095(2) 0.0477(14) 0.0235(13) -0.0033(16) 0.027(2)
Cl2 0.0361(11) 0.106(2) 0.142(3) -0.0463(19) 0.0258(14) 0.0162(13)
Cl3 0.0567(14) 0.125(2) 0.100(2) 0.0423(18) 0.0374(14) -0.0066(15)
O1 0.033(2) 0.051(3) 0.041(3) 0.002(2) 0.017(2) 0.012(2)
O2 0.031(2) 0.051(3) 0.045(3) -0.002(2) 0.017(2) 0.003(2)
O3 0.029(2) 0.050(3) 0.039(3) 0.003(2) 0.012(2) 0.004(2)
O4 0.042(3) 0.060(3) 0.042(3) 0.003(2) 0.018(2) 0.008(3)
O5 0.035(3) 0.064(3) 0.050(3) 0.015(3) 0.017(2) 0.016(3)
O6 0.030(3) 0.069(4) 0.055(3) 0.010(3) 0.017(2) 0.013(3)
O7 0.028(2) 0.056(3) 0.051(3) 0.002(3) 0.014(2) 0.010(2)
O8 0.031(2) 0.070(4) 0.050(3) 0.006(3) 0.018(2) 0.003(3)
O9 0.030(3) 0.071(4) 0.044(3) 0.000(3) 0.014(2) 0.001(3)
N1 0.034(3) 0.064(4) 0.041(3) 0.010(3) 0.013(3) 0.014(3)
N2 0.030(3) 0.047(4) 0.040(3) 0.013(3) 0.015(3) 0.011(3)
N3 0.026(3) 0.052(4) 0.048(4) 0.004(3) 0.011(3) 0.006(3)
N4 0.022(3) 0.055(4) 0.038(3) -0.004(3) 0.010(2) 0.009(3)
N5 0.031(3) 0.055(4) 0.042(3) 0.001(3) 0.016(3) 0.002(3)
N6 0.027(3) 0.052(4) 0.037(3) 0.007(3) 0.015(2) 0.008(3)
C1 0.042(4) 0.060(5) 0.054(5) 0.007(4) 0.023(4) 0.009(4)
C2 0.047(5) 0.060(5) 0.068(6) -0.007(4) 0.032(4) 0.007(4)
C3 0.051(5) 0.070(6) 0.060(5) -0.003(4) 0.030(4) 0.008(5)
C4 0.040(4) 0.060(5) 0.058(5) -0.003(4) 0.022(4) -0.007(4)
C5 0.036(4) 0.047(4) 0.041(4) 0.003(3) 0.014(3) 0.000(3)
C6 0.030(4) 0.062(5) 0.043(4) -0.001(4) 0.013(3) 0.003(4)
C7 0.035(4) 0.051(5) 0.056(5) 0.001(4) 0.016(3) 0.007(4)
C8 0.043(5) 0.066(6) 0.091(7) -0.006(5) 0.026(5) -0.007(5)
C9 0.056(5) 0.085(7) 0.090(7) -0.034(6) 0.035(5) -0.014(5)
C10 0.057(5) 0.075(6) 0.073(6) -0.015(5) 0.036(5) -0.005(5)
C11 0.033(4) 0.061(5) 0.043(4) -0.008(4) 0.013(3) 0.003(4)
C12 0.039(4) 0.064(5) 0.046(4) -0.002(4) 0.023(3) 0.003(4)
C13 0.052(5) 0.084(6) 0.037(4) 0.004(4) 0.014(4) 0.016(5)
C14 0.060(5) 0.089(7) 0.040(5) 0.001(5) 0.012(4) 0.013(5)
C15 0.081(7) 0.092(8) 0.048(5) -0.013(5) 0.011(5) -0.003(6)
C16 0.070(6) 0.069(6) 0.043(5) -0.004(4) 0.020(4) -0.006(5)
C17 0.040(4) 0.058(5) 0.043(4) -0.003(4) 0.023(3) -0.004(4)
C18 0.043(4) 0.048(4) 0.042(4) 0.011(3) 0.020(3) 0.012(4)
C19 0.042(4) 0.056(5) 0.035(4) 0.006(3) 0.011(3) 0.002(4)
C20 0.040(4) 0.066(5) 0.037(4) 0.009(4) 0.007(3) 0.004(4)
C21 0.054(5) 0.081(6) 0.052(5) 0.016(5) 0.014(4) 0.018(5)
C22 0.079(7) 0.098(8) 0.051(5) 0.017(5) 0.021(5) 0.010(6)
C23 0.092(7) 0.076(6) 0.032(5) 0.011(4) 0.004(5) 0.018(6)
C24 0.079(6) 0.073(6) 0.046(5) 0.003(4) 0.004(5) 0.037(5)
C25 0.060(5) 0.083(6) 0.038(4) 0.006(4) 0.011(4) 0.025(5)
C26 0.023(3) 0.068(6) 0.046(4) -0.001(4) 0.009(3) 0.012(4)
C27 0.020(3) 0.057(5) 0.058(5) -0.005(4) 0.010(3) 0.000(3)
C28 0.032(4) 0.063(6) 0.105(8) 0.010(5) 0.020(5) 0.012(4)
C29 0.033(4) 0.067(6) 0.121(9) 0.000(6) 0.016(5) 0.016(5)
C30 0.022(4) 0.075(6) 0.094(7) -0.026(5) 0.007(4) 0.012(4)
C31 0.031(4) 0.086(7) 0.060(5) -0.020(5) 0.020(4) 0.002(4)
C32 0.031(4) 0.072(5) 0.045(4) -0.010(4) 0.012(3) 0.007(4)
C33 0.043(4) 0.054(5) 0.045(5) 0.005(4) 0.021(4) 0.012(4)
C34 0.040(4) 0.049(4) 0.048(4) 0.007(3) 0.023(3) 0.003(4)
C35 0.028(4) 0.090(6) 0.051(5) 0.007(4) 0.013(3) 0.001(4)
C36 0.034(4) 0.074(6) 0.056(5) -0.009(4) 0.012(4) -0.005(4)
C37 0.033(4) 0.069(6) 0.075(6) 0.020(5) 0.021(4) 0.000(4)
C38 0.063(5) 0.089(7) 0.049(5) 0.016(5) 0.025(4) -0.008(5)
C39 0.049(5) 0.069(6) 0.059(5) -0.001(4) 0.026(4) -0.012(4)
C40 0.138(13) 0.151(14) 0.104(11) 0.006(10) 0.037(10) 0.050(11)
C41 0.183(17) 0.21(2) 0.094(12) -0.020(12) 0.026(11) 0.021(15)
O10 0.110(11) 0.179(15) 0.078(7) -0.017(9) 0.025(7) 0.056(11)
O10' 0.110(11) 0.179(15) 0.078(7) -0.017(9) 0.025(7) 0.056(11)

loop_
_atom_type_symbol
_atom_type_description
_atom_type_scat_dispersion_real
_atom_type_scat_dispersion_imag
_atom_type_scat_source
C C 0.0033 0.0016 'International Tables Vol C Tables 4.2.6.8 and 6.1.1.4'
H H 0.0000 0.0000 'International Tables Vol C Tables 4.2.6.8 and 6.1.1.4'
N N 0.0061 0.0033 'International Tables Vol C Tables 4.2.6.8 and 6.1.1.4'
O O 0.0106 0.0060 'International Tables Vol C Tables 4.2.6.8 and 6.1.1.4'
Ni Ni 0.3393 1.1124 'International Tables Vol C Tables 4.2.6.8 and 6.1.1.4'
Cl Cl 0.1484 0.1585 'International Tables Vol C Tables 4.2.6.8 and 6.1.1.4'

loop_
_geom_angle_atom_site_label_1
_geom_angle_atom_site_label_2
_geom_angle_atom_site_label_3
_geom_angle
_geom_angle_site_symmetry_1
_geom_angle_site_symmetry_3
O2 Ni1 O6 97.7(2) . .
O2 Ni1 N2 90.4(2) . .
O6 Ni1 N2 171.8(2) . .
O2 Ni1 O4 87.3(2) . .
O6 Ni1 O4 85.0(2) . .
N2 Ni1 O4 93.6(2) . .
O2 Ni1 N1 169.1(2) . .
O6 Ni1 N1 93.0(2) . .
N2 Ni1 N1 78.9(2) . .
O4 Ni1 N1 91.6(2) . .
O2 Ni1 O3 90.94(19) . .
O6 Ni1 O3 86.20(19) . .
N2 Ni1 O3 95.47(19) . .
O4 Ni1 O3 170.77(19) . .
N1 Ni1 O3 91.8(2) . .
O8 Ni2 N4 168.4(2) . .
O8 Ni2 O7 85.5(2) . .
N4 Ni2 O7 92.8(2) . .
O8 Ni2 O3 101.3(2) . .
N4 Ni2 O3 90.1(2) . .
O7 Ni2 O3 86.1(2) . .
O8 Ni2 N3 89.6(2) . .
N4 Ni2 N3 78.9(2) . .
O7 Ni2 N3 89.1(2) . .
O3 Ni2 N3 167.7(2) . .
O8 Ni2 O1 85.84(19) . 5_666
N4 Ni2 O1 96.75(19) . 5_666
O7 Ni2 O1 169.87(19) . 5_666
O3 Ni2 O1 90.41(19) . 5_666
N3 Ni2 O1 96.2(2) . 5_666
O5 Ni3 N6 171.8(2) 5_666 .
O5 Ni3 O1 96.9(2) 5_666 5_666
N6 Ni3 O1 90.8(2) . 5_666
O5 Ni3 O9 85.9(2) 5_666 .
N6 Ni3 O9 91.3(2) . .
O1 Ni3 O9 91.1(2) 5_666 .
O5 Ni3 N5 92.6(2) 5_666 .
N6 Ni3 N5 79.7(2) . .
O1 Ni3 N5 170.5(2) 5_666 .
O9 Ni3 N5 89.3(2) . .
O5 Ni3 O2 85.65(19) 5_666 5_666
N6 Ni3 O2 97.2(2) . 5_666
O1 Ni3 O2 89.66(18) 5_666 5_666
O9 Ni3 O2 171.5(2) . 5_666
N5 Ni3 O2 91.4(2) . 5_666
N2 O1 Ni3 113.9(4) . 5_666
N2 O1 Ni2 133.1(4) . 5_666
Ni3 O1 Ni2 107.4(2) 5_666 5_666
N4 O2 Ni1 113.2(4) . .
N4 O2 Ni3 130.6(4) . 5_666
Ni1 O2 Ni3 109.5(2) . 5_666
N6 O3 Ni2 113.3(4) . .
N6 O3 Ni1 130.2(4) . .
Ni2 O3 Ni1 108.1(2) . .
C19 O4 Ni1 128.7(5) . .
C19 O5 Ni3 135.7(5) . 5_666
C26 O6 Ni1 132.2(5) . .
C26 O7 Ni2 129.8(5) . .
C33 O8 Ni2 133.5(5) . .
C33 O9 Ni3 128.7(5) . .
C5 N1 C1 118.3(7) . .
C5 N1 Ni1 112.2(5) . .
C1 N1 Ni1 129.2(5) . .
C6 N2 O1 119.5(6) . .
C6 N2 Ni1 116.6(5) . .
O1 N2 Ni1 123.9(4) . .
C7 N3 C11 118.7(7) . .
C7 N3 Ni2 128.9(5) . .
C11 N3 Ni2 112.3(5) . .
C12 N4 O2 119.2(6) . .
C12 N4 Ni2 116.1(5) . .
O2 N4 Ni2 124.0(4) . .
C17 N5 C13 118.2(7) . .
C17 N5 Ni3 112.8(5) . .
C13 N5 Ni3 128.5(6) . .
C18 N6 O3 118.3(6) . .
C18 N6 Ni3 116.4(5) . .
O3 N6 Ni3 124.6(4) . .
N1 C1 C2 122.2(7) . .
N1 C1 H1 118.9 . .
C2 C1 H1 118.9 . .
C3 C2 C1 119.9(7) . .
C3 C2 H2 120.0 . .
C1 C2 H2 120.0 . .
C2 C3 C4 118.7(8) . .
C2 C3 H3 120.7 . .
C4 C3 H3 120.7 . .
C3 C4 C5 119.1(7) . .
C3 C4 H4 120.5 . .
C5 C4 H4 120.5 . .
N1 C5 C4 121.7(7) . .
N1 C5 C6 116.9(7) . .
C4 C5 C6 121.3(7) . .
N2 C6 C5 115.2(6) . .
N2 C6 H6 122.4 . .
C5 C6 H6 122.4 . .
N3 C7 C8 123.2(8) . .
N3 C7 H7 118.4 . .
C8 C7 H7 118.4 . .
C9 C8 C7 119.1(9) . .
C9 C8 H8 120.4 . .
C7 C8 H8 120.4 . .
C8 C9 C10 118.8(9) . .
C8 C9 H9 120.6 . .
C10 C9 H9 120.6 . .
C9 C10 C11 119.2(8) . .
C9 C10 H10 120.4 . .
C11 C10 H10 120.4 . .
N3 C11 C10 120.9(7) . .
N3 C11 C12 116.5(7) . .
C10 C11 C12 122.6(7) . .
N4 C12 C11 116.0(7) . .
N4 C12 H12 122.0 . .
C11 C12 H12 122.0 . .
N5 C13 C14 122.7(8) . .
N5 C13 H13 118.7 . .
C14 C13 H13 118.7 . .
C15 C14 C13 118.7(8) . .
C15 C14 H14 120.7 . .
C13 C14 H14 120.7 . .
C16 C15 C14 119.0(9) . .
C16 C15 H15 120.5 . .
C14 C15 H15 120.5 . .
C15 C16 C17 119.5(9) . .
C15 C16 H16 120.2 . .
C17 C16 H16 120.2 . .
N5 C17 C16 121.9(7) . .
N5 C17 C18 114.9(7) . .
C16 C17 C18 123.2(8) . .
N6 C18 C17 115.4(7) . .
N6 C18 H18 122.3 . .
C17 C18 H18 122.3 . .
O4 C19 O5 126.7(7) . .
O4 C19 C20 118.8(7) . .
O5 C19 C20 114.5(6) . .
C21 C20 C25 119.1(7) . .
C21 C20 C19 121.0(7) . .
C25 C20 C19 119.9(7) . .
C20 C21 C22 120.3(8) . .
C20 C21 H21 119.9 . .
C22 C21 H21 119.9 . .
C23 C22 C21 119.1(9) . .
C23 C22 H22 120.4 . .
C21 C22 H22 120.4 . .
C24 C23 C22 121.7(8) . .
C24 C23 Cl1 119.5(8) . .
C22 C23 Cl1 118.8(8) . .
C23 C24 C25 120.4(9) . .
C23 C24 H24 119.8 . .
C25 C24 H24 119.8 . .
C24 C25 C20 119.4(8) . .
C24 C25 H25 120.3 . .
C20 C25 H25 120.3 . .
O7 C26 O6 126.8(6) . .
O7 C26 C27 117.6(7) . .
O6 C26 C27 115.6(7) . .
C32 C27 C28 120.3(7) . .
C32 C27 C26 118.9(7) . .
C28 C27 C26 120.8(7) . .
C27 C28 C29 119.7(9) . .
C27 C28 H28 120.2 . .
C29 C28 H28 120.2 . .
C30 C29 C28 120.0(9) . .
C30 C29 H29 120.0 . .
C28 C29 H29 120.0 . .
C29 C30 C31 120.5(7) . .
C29 C30 Cl2 119.9(8) . .
C31 C30 Cl2 119.6(8) . .
C30 C31 C32 120.0(8) . .
C30 C31 H31 120.0 . .
C32 C31 H31 120.0 . .
C27 C32 C31 119.5(8) . .
C27 C32 H32 120.2 . .
C31 C32 H32 120.2 . .
O9 C33 O8 128.2(7) . .
O9 C33 C34 116.3(7) . .
O8 C33 C34 115.4(7) . .
C35 C34 C39 119.6(7) . .
C35 C34 C33 121.0(7) . .
C39 C34 C33 119.3(7) . .
C34 C35 C36 121.6(8) . .
C34 C35 H35 119.2 . .
C36 C35 H35 119.2 . .
C37 C36 C35 117.6(7) . .
C37 C36 H36 121.2 . .
C35 C36 H36 121.2 . .
C36 C37 C38 122.8(7) . .
C36 C37 Cl3 118.9(7) . .
C38 C37 Cl3 118.3(7) . .
C37 C38 C39 118.2(8) . .
C37 C38 H38 120.9 . .
C39 C38 H38 120.9 . .
C34 C39 C38 120.1(8) . .
C34 C39 H39 120.0 . .
C38 C39 H39 120.0 . .
O10 C40 O10' 52.6(14) . .
O10 C40 C41 103.1(15) . .
O10' C40 C41 137.7(18) . .

loop_
_geom_bond_atom_site_label_1
_geom_bond_atom_site_label_2
_geom_bond_distance
_geom_bond_site_symmetry_2
Ni1 O2 2.015(5) .
Ni1 O6 2.032(5) .
Ni1 N2 2.035(6) .
Ni1 O4 2.062(5) .
Ni1 N1 2.077(7) .
Ni1 O3 2.133(5) .
Ni2 O8 2.025(5) .
Ni2 N4 2.045(6) .
Ni2 O7 2.046(5) .
Ni2 O3 2.055(5) .
Ni2 N3 2.072(6) .
Ni2 O1 2.114(5) 5_666
Ni3 O5 2.003(5) 5_666
Ni3 N6 2.005(6) .
Ni3 O1 2.045(5) 5_666
Ni3 O9 2.057(5) .
Ni3 N5 2.073(6) .
Ni3 O2 2.125(5) 5_666
Cl1 C23 1.738(9) .
Cl2 C30 1.729(8) .
Cl3 C37 1.754(8) .
O1 N2 1.348(7) .
O1 Ni3 2.045(5) 5_666
O1 Ni2 2.115(5) 5_666
O2 N4 1.364(7) .
O2 Ni3 2.125(5) 5_666
O3 N6 1.351(7) .
O4 C19 1.255(8) .
O5 C19 1.276(9) .
O5 Ni3 2.003(5) 5_666
O6 C26 1.262(9) .
O7 C26 1.246(10) .
O8 C33 1.260(8) .
O9 C33 1.254(9) .
N1 C5 1.342(9) .
N1 C1 1.356(9) .
N2 C6 1.294(9) .
N3 C7 1.327(9) .
N3 C11 1.347(9) .
N4 C12 1.279(9) .
N5 C17 1.351(10) .
N5 C13 1.346(9) .
N6 C18 1.311(9) .
C1 C2 1.375(11) .
C1 H1 0.9400 .
C2 C3 1.366(11) .
C2 H2 0.9400 .
C3 C4 1.391(10) .
C3 H3 0.9400 .
C4 C5 1.397(11) .
C4 H4 0.9400 .
C5 C6 1.454(10) .
C6 H6 0.9400 .
C7 C8 1.374(12) .
C7 H7 0.9400 .
C8 C9 1.373(13) .
C8 H8 0.9400 .
C9 C10 1.378(13) .
C9 H9 0.9400 .
C10 C11 1.405(11) .
C10 H10 0.9400 .
C11 C12 1.452(11) .
C12 H12 0.9400 .
C13 C14 1.388(12) .
C13 H13 0.9400 .
C14 C15 1.385(13) .
C14 H14 0.9400 .
C15 C16 1.377(12) .
C15 H15 0.9400 .
C16 C17 1.388(11) .
C16 H16 0.9400 .
C17 C18 1.473(10) .
C18 H18 0.9400 .
C19 C20 1.512(10) .
C20 C21 1.384(11) .
C20 C25 1.397(11) .
C21 C22 1.390(12) .
C21 H21 0.9400 .
C22 C23 1.368(13) .
C22 H22 0.9400 .
C23 C24 1.342(13) .
C24 C25 1.388(12) .
C24 H24 0.9400 .
C25 H25 0.9400 .
C26 C27 1.515(9) .
C27 C32 1.372(11) .
C27 C28 1.375(11) .
C28 C29 1.411(11) .
C28 H28 0.9400 .
C29 C30 1.360(14) .
C29 H29 0.9400 .
C30 C31 1.370(13) .
C31 C32 1.411(10) .
C31 H31 0.9400 .
C32 H32 0.9400 .
C33 C34 1.521(10) .
C34 C35 1.377(10) .
C34 C39 1.377(11) .
C35 C36 1.387(11) .
C35 H35 0.9400 .
C36 C37 1.360(11) .
C36 H36 0.9400 .
C37 C38 1.389(12) .
C38 C39 1.394(11) .
C38 H38 0.9400 .
C39 H39 0.9400 .
C40 O10 1.428(14) .
C40 O10' 1.462(18) .
C40 C41 1.52(2) .

loop_
_geom_torsion_atom_site_label_1
_geom_torsion_atom_site_label_2
_geom_torsion_atom_site_label_3
_geom_torsion_atom_site_label_4
_geom_torsion
_geom_torsion_site_symmetry_1
_geom_torsion_site_symmetry_4
O6 Ni1 O2 N4 51.6(4) . .
N2 Ni1 O2 N4 -130.1(4) . .
O4 Ni1 O2 N4 136.3(4) . .
N1 Ni1 O2 N4 -139.1(11) . .
O3 Ni1 O2 N4 -34.7(4) . .
O6 Ni1 O2 Ni3 -153.8(2) . 5_666
N2 Ni1 O2 Ni3 24.5(2) . 5_666
O4 Ni1 O2 Ni3 -69.1(2) . 5_666
N1 Ni1 O2 Ni3 15.5(13) . 5_666
O3 Ni1 O2 Ni3 119.9(2) . 5_666
O8 Ni2 O3 N6 -54.3(4) . .
N4 Ni2 O3 N6 128.2(4) . .
O7 Ni2 O3 N6 -139.0(4) . .
N3 Ni2 O3 N6 153.9(8) . .
O1 Ni2 O3 N6 31.5(4) 5_666 .
O8 Ni2 O3 Ni1 154.0(2) . .
N4 Ni2 O3 Ni1 -23.4(2) . .
O7 Ni2 O3 Ni1 69.4(2) . .
N3 Ni2 O3 Ni1 2.3(10) . .
O1 Ni2 O3 Ni1 -120.1(2) 5_666 .
O2 Ni1 O3 N6 -111.9(5) . .
O6 Ni1 O3 N6 150.4(5) . .
N2 Ni1 O3 N6 -21.5(5) . .
O4 Ni1 O3 N6 169.0(10) . .
N1 Ni1 O3 N6 57.5(5) . .
O2 Ni1 O3 Ni2 33.3(2) . .
O6 Ni1 O3 Ni2 -64.4(2) . .
N2 Ni1 O3 Ni2 123.7(2) . .
O4 Ni1 O3 Ni2 -45.8(13) . .
N1 Ni1 O3 Ni2 -157.3(2) . .
O2 Ni1 O4 C19 34.9(6) . .
O6 Ni1 O4 C19 132.9(6) . .
N2 Ni1 O4 C19 -55.3(6) . .
N1 Ni1 O4 C19 -134.3(6) . .
O3 Ni1 O4 C19 114.2(12) . .
O2 Ni1 O6 C26 -75.2(7) . .
N2 Ni1 O6 C26 117.3(15) . .
O4 Ni1 O6 C26 -161.8(7) . .
N1 Ni1 O6 C26 106.8(7) . .
O3 Ni1 O6 C26 15.3(7) . .
O8 Ni2 O7 C26 -132.4(6) . .
N4 Ni2 O7 C26 59.1(6) . .
O3 Ni2 O7 C26 -30.8(6) . .
N3 Ni2 O7 C26 137.9(6) . .
O1 Ni2 O7 C26 -100.8(13) 5_666 .
N4 Ni2 O8 C33 -142.8(10) . .
O7 Ni2 O8 C33 135.3(7) . .
O3 Ni2 O8 C33 50.2(7) . .
N3 Ni2 O8 C33 -135.6(7) . .
O1 Ni2 O8 C33 -39.4(7) 5_666 .
O5 Ni3 O9 C33 121.5(7) 5_666 .
N6 Ni3 O9 C33 -66.1(7) . .
O1 Ni3 O9 C33 24.7(7) 5_666 .
N5 Ni3 O9 C33 -145.8(7) . .
O2 Ni3 O9 C33 119.8(13) 5_666 .
O2 Ni1 N1 C5 13.1(15) . .
O6 Ni1 N1 C5 -177.6(5) . .
N2 Ni1 N1 C5 3.9(5) . .
O4 Ni1 N1 C5 97.3(5) . .
O3 Ni1 N1 C5 -91.3(5) . .
O2 Ni1 N1 C1 -172.6(10) . .
O6 Ni1 N1 C1 -3.2(6) . .
N2 Ni1 N1 C1 178.3(7) . .
O4 Ni1 N1 C1 -88.4(6) . .
O3 Ni1 N1 C1 83.0(6) . .
Ni3 O1 N2 C6 156.6(5) 5_666 .
Ni2 O1 N2 C6 -53.8(8) 5_666 .
Ni3 O1 N2 Ni1 -21.6(6) 5_666 .
Ni2 O1 N2 Ni1 127.9(4) 5_666 .
O2 Ni1 N2 C6 178.8(5) . .
O6 Ni1 N2 C6 -13.6(18) . .
O4 Ni1 N2 C6 -93.9(5) . .
N1 Ni1 N2 C6 -3.0(5) . .
O3 Ni1 N2 C6 87.8(5) . .
O2 Ni1 N2 O1 -2.9(5) . .
O6 Ni1 N2 O1 164.8(13) . .
O4 Ni1 N2 O1 84.4(5) . .
N1 Ni1 N2 O1 175.4(5) . .
O3 Ni1 N2 O1 -93.9(5) . .
O8 Ni2 N3 C7 -0.1(6) . .
N4 Ni2 N3 C7 178.4(6) . .
O7 Ni2 N3 C7 85.4(6) . .
O3 Ni2 N3 C7 152.2(8) . .
O1 Ni2 N3 C7 -85.9(6) 5_666 .
O8 Ni2 N3 C11 -175.6(5) . .
N4 Ni2 N3 C11 2.9(5) . .
O7 Ni2 N3 C11 -90.1(5) . .
O3 Ni2 N3 C11 -23.3(12) . .
O1 Ni2 N3 C11 98.6(5) 5_666 .
Ni1 O2 N4 C12 -145.3(5) . .
Ni3 O2 N4 C12 66.8(7) 5_666 .
Ni1 O2 N4 Ni2 24.8(5) . .
Ni3 O2 N4 Ni2 -123.0(4) 5_666 .
O8 Ni2 N4 C12 3.7(13) . .
O7 Ni2 N4 C12 84.9(5) . .
O3 Ni2 N4 C12 171.0(5) . .
N3 Ni2 N4 C12 -3.6(5) . .
O1 Ni2 N4 C12 -98.6(5) 5_666 .
O8 Ni2 N4 O2 -166.7(9) . .
O7 Ni2 N4 O2 -85.5(5) . .
O3 Ni2 N4 O2 0.6(4) . .
N3 Ni2 N4 O2 -174.0(5) . .
O1 Ni2 N4 O2 91.0(4) 5_666 .
O5 Ni3 N5 C17 -178.7(5) 5_666 .
N6 Ni3 N5 C17 4.1(4) . .
O1 Ni3 N5 C17 3.2(15) 5_666 .
O9 Ni3 N5 C17 95.5(5) . .
O2 Ni3 N5 C17 -93.0(5) 5_666 .
O5 Ni3 N5 C13 -7.3(6) 5_666 .
N6 Ni3 N5 C13 175.4(7) . .
O1 Ni3 N5 C13 174.6(10) 5_666 .
O9 Ni3 N5 C13 -93.1(6) . .
O2 Ni3 N5 C13 78.4(6) 5_666 .
Ni2 O3 N6 C18 152.9(5) . .
Ni1 O3 N6 C18 -63.3(7) . .
Ni2 O3 N6 Ni3 -17.3(6) . .
Ni1 O3 N6 Ni3 126.5(4) . .
O5 Ni3 N6 C18 -17.7(18) 5_666 .
O1 Ni3 N6 C18 -178.2(5) 5_666 .
O9 Ni3 N6 C18 -87.1(5) . .
N5 Ni3 N6 C18 1.9(5) . .
O2 Ni3 N6 C18 92.0(5) 5_666 .
O5 Ni3 N6 O3 152.7(13) 5_666 .
O1 Ni3 N6 O3 -7.8(5) 5_666 .
O9 Ni3 N6 O3 83.3(5) . .
N5 Ni3 N6 O3 172.3(5) . .
O2 Ni3 N6 O3 -97.6(5) 5_666 .
C5 N1 C1 C2 0.9(11) . .
Ni1 N1 C1 C2 -173.2(6) . .
N1 C1 C2 C3 -1.1(13) . .
C1 C2 C3 C4 0.2(13) . .
C2 C3 C4 C5 0.8(12) . .
C1 N1 C5 C4 0.3(11) . .
Ni1 N1 C5 C4 175.3(6) . .
C1 N1 C5 C6 -179.5(6) . .
Ni1 N1 C5 C6 -4.4(8) . .
C3 C4 C5 N1 -1.1(12) . .
C3 C4 C5 C6 178.6(7) . .
O1 N2 C6 C5 -176.9(5) . .
Ni1 N2 C6 C5 1.5(8) . .
N1 C5 C6 N2 2.1(10) . .
C4 C5 C6 N2 -177.6(7) . .
C11 N3 C7 C8 0.7(11) . .
Ni2 N3 C7 C8 -174.6(6) . .
N3 C7 C8 C9 -0.9(13) . .
C7 C8 C9 C10 0.2(14) . .
C8 C9 C10 C11 0.6(14) . .
C7 N3 C11 C10 0.1(10) . .
Ni2 N3 C11 C10 176.1(6) . .
C7 N3 C11 C12 -178.1(6) . .
Ni2 N3 C11 C12 -2.0(8) . .
C9 C10 C11 N3 -0.8(12) . .
C9 C10 C11 C12 177.3(8) . .
O2 N4 C12 C11 174.5(6) . .
Ni2 N4 C12 C11 3.6(8) . .
N3 C11 C12 N4 -1.0(10) . .
C10 C11 C12 N4 -179.1(7) . .
C17 N5 C13 C14 0.3(11) . .
Ni3 N5 C13 C14 -170.7(6) . .
N5 C13 C14 C15 1.3(14) . .
C13 C14 C15 C16 -2.4(15) . .
C14 C15 C16 C17 2.0(14) . .
C13 N5 C17 C16 -0.7(10) . .
Ni3 N5 C17 C16 171.7(6) . .
C13 N5 C17 C18 178.8(6) . .
Ni3 N5 C17 C18 -8.8(7) . .
C15 C16 C17 N5 -0.5(12) . .
C15 C16 C17 C18 -179.9(8) . .
O3 N6 C18 C17 -178.2(5) . .
Ni3 N6 C18 C17 -7.2(8) . .
N5 C17 C18 N6 10.7(9) . .
C16 C17 C18 N6 -169.7(7) . .
Ni1 O4 C19 O5 7.2(12) . .
Ni1 O4 C19 C20 -172.2(5) . .
Ni3 O5 C19 O4 -15.6(13) 5_666 .
Ni3 O5 C19 C20 163.8(5) 5_666 .
O4 C19 C20 C21 -174.6(8) . .
O5 C19 C20 C21 6.0(11) . .
O4 C19 C20 C25 6.2(12) . .
O5 C19 C20 C25 -173.3(8) . .
C25 C20 C21 C22 2.2(14) . .
C19 C20 C21 C22 -177.1(8) . .
C20 C21 C22 C23 0.1(15) . .
C21 C22 C23 C24 -2.5(16) . .
C21 C22 C23 Cl1 179.6(8) . .
C22 C23 C24 C25 2.5(16) . .
Cl1 C23 C24 C25 -179.6(8) . .
C23 C24 C25 C20 -0.1(15) . .
C21 C20 C25 C24 -2.2(14) . .
C19 C20 C25 C24 177.0(8) . .
Ni2 O7 C26 O6 -19.5(12) . .
Ni2 O7 C26 C27 160.9(5) . .
Ni1 O6 C26 O7 29.4(12) . .
Ni1 O6 C26 C27 -150.9(5) . .
O7 C26 C27 C32 -15.5(11) . .
O6 C26 C27 C32 164.8(7) . .
O7 C26 C27 C28 167.4(8) . .
O6 C26 C27 C28 -12.2(11) . .
C32 C27 C28 C29 -0.5(14) . .
C26 C27 C28 C29 176.5(8) . .
C27 C28 C29 C30 0.5(15) . .
C28 C29 C30 C31 -0.2(15) . .
C28 C29 C30 Cl2 -179.2(8) . .
C29 C30 C31 C32 -0.1(13) . .
Cl2 C30 C31 C32 178.9(6) . .
C28 C27 C32 C31 0.3(12) . .
C26 C27 C32 C31 -176.8(7) . .
C30 C31 C32 C27 0.0(12) . .
Ni3 O9 C33 O8 9.6(12) . .
Ni3 O9 C33 C34 -168.8(5) . .
Ni2 O8 C33 O9 0.6(13) . .
Ni2 O8 C33 C34 179.1(5) . .
O9 C33 C34 C35 169.3(8) . .
O8 C33 C34 C35 -9.3(11) . .
O9 C33 C34 C39 -9.5(11) . .
O8 C33 C34 C39 171.8(7) . .
C39 C34 C35 C36 3.0(13) . .
C33 C34 C35 C36 -175.9(8) . .
C34 C35 C36 C37 -2.9(13) . .
C35 C36 C37 C38 0.9(14) . .
C35 C36 C37 Cl3 179.0(7) . .
C36 C37 C38 C39 0.9(15) . .
Cl3 C37 C38 C39 -177.1(7) . .
C35 C34 C39 C38 -1.0(13) . .
C33 C34 C39 C38 177.9(8) . .
C37 C38 C39 C34 -0.9(14) . .
